data_7058697
loop_
_publ_author_name
'Pog\'any, Luk\'a\<s'
'Brach\<nakov\'a, Barbora'
'Mas\'arov\'a, Petra'
'Moncol, J\'an'
'Pavlik, J\'an'
'G\'al, Miroslav'
'Maz\'ur, Milan'
'Herchel, Radovan'
'Nemec, Ivan'
'\<Salitro\<s, Ivan'

_publ_section_title
;
 Impact of the Schiff base ligand substituents on the solid state and
 solution properties of eleven iron(iii) complexes
;
_journal_issue 35
_journal_name_full 'New Journal of Chemistry'
_journal_page_first 13916
_journal_paper_doi 10.1039/C9NJ03087E
_journal_volume 43
_journal_year 2019
_chemical_formula_moiety 'C18 H17 Br2 Cl Fe N3 O2, C H4 O'
_chemical_formula_sum 'C19 H21 Br2 Cl Fe N3 O3'
_chemical_formula_weight 590.51
_space_group_crystal_system triclinic
_space_group_IT_number 2
_space_group_name_Hall '-P 1'
_space_group_name_H-M_alt 'P -1'
_symmetry_space_group_name_Hall '-P 1'
_symmetry_space_group_name_H-M 'P -1'
_atom_sites_solution_hydrogens geom
_atom_sites_solution_primary dual
_audit_creation_date 2018-12-11
_audit_creation_method
;
Olex2 1.2
(compiled 2017.08.10 svn.r3458 for OlexSys, GUI svn.r5506)
;
_audit_update_record
;
2019-01-18 deposited with the CCDC.    2019-07-29 downloaded from the CCDC.
;
_cell_angle_alpha 94.651(2)
_cell_angle_beta 101.474(3)
_cell_angle_gamma 106.584(3)
_cell_formula_units_Z 4
_cell_length_a 11.5360(4)
_cell_length_b 12.6730(4)
_cell_length_c 16.2456(5)
_cell_measurement_reflns_used 7562
_cell_measurement_temperature 150
_cell_measurement_theta_max 26.370
_cell_measurement_theta_min 4.086
_cell_volume 2206.59(13)
_computing_molecular_graphics 'Olex2 (Dolomanov et al., 2009)'
_computing_publication_material 'Olex2 (Dolomanov et al., 2009)'
_computing_structure_refinement 'ShelXL (Sheldrick, 2015)'
_computing_structure_solution 'ShelXT (Sheldrick, 2015)'
_diffrn_ambient_temperature 150.0
_diffrn_detector_area_resol_mean 8
_diffrn_measured_fraction_theta_full 0.997
_diffrn_measured_fraction_theta_max 0.997
_diffrn_measurement_device_type
'Oxford Diffraction Xcalibur 2 Single Crystal X-ray Diffractometer with Sapphire CCD Detector.'
_diffrn_measurement_method '\w scans'
_diffrn_radiation_monochromator graphite
_diffrn_radiation_type MoK\a
_diffrn_radiation_wavelength 0.71069
_diffrn_reflns_av_R_equivalents 0.0273
_diffrn_reflns_av_unetI/netI 0.0491
_diffrn_reflns_Laue_measured_fraction_full 0.997
_diffrn_reflns_Laue_measured_fraction_max 0.997
_diffrn_reflns_limit_h_max 12
_diffrn_reflns_limit_h_min -14
_diffrn_reflns_limit_k_max 15
_diffrn_reflns_limit_k_min -15
_diffrn_reflns_limit_l_max 20
_diffrn_reflns_limit_l_min -20
_diffrn_reflns_number 23017
_diffrn_reflns_point_group_measured_fraction_full 0.997
_diffrn_reflns_point_group_measured_fraction_max 0.997
_diffrn_reflns_theta_full 25.240
_diffrn_reflns_theta_max 26.370
_diffrn_reflns_theta_min 3.191
_diffrn_source 'fine-focus sealed tube'
_exptl_absorpt_coefficient_mu 4.451
_exptl_absorpt_correction_T_max 0.502
_exptl_absorpt_correction_T_min 0.244
_exptl_absorpt_correction_type multi-scan
_exptl_absorpt_process_details 'CrysAlis RED, Rigaku Oxford Diffraction Ltd.'
_exptl_crystal_colour 'dark red'
_exptl_crystal_colour_modifier dark
_exptl_crystal_colour_primary red
_exptl_crystal_density_diffrn 1.778
_exptl_crystal_description needle
_exptl_crystal_F_000 1172
_exptl_crystal_size_max 0.452
_exptl_crystal_size_mid 0.298
_exptl_crystal_size_min 0.231
_refine_diff_density_max 0.674
_refine_diff_density_min -0.460
_refine_diff_density_rms 0.078
_refine_ls_extinction_method none
_refine_ls_goodness_of_fit_ref 0.940
_refine_ls_hydrogen_treatment constr
_refine_ls_matrix_type full
_refine_ls_number_parameters 527
_refine_ls_number_reflns 9005
_refine_ls_number_restraints 0
_refine_ls_restrained_S_all 0.940
_refine_ls_R_factor_all 0.0474
_refine_ls_R_factor_gt 0.0290
_refine_ls_shift/su_max 0.001
_refine_ls_shift/su_mean 0.000
_refine_ls_structure_factor_coef Fsqd
_refine_ls_weighting_details 'w=1/[\s^2^(Fo^2^)+(0.0297P)^2^] where P=(Fo^2^+2Fc^2^)/3'
_refine_ls_weighting_scheme calc
_refine_ls_wR_factor_gt 0.0575
_refine_ls_wR_factor_ref 0.0596
_reflns_Friedel_coverage 0.000
_reflns_number_gt 6507
_reflns_number_total 9005
_reflns_threshold_expression 'I > 2\s(I)'
_cod_data_source_file c9nj03087e4.cif
_cod_data_source_block 4_150K
_cod_depositor_comments 'Adding full bibliography for 7058691--7058703.cif.'
_cod_database_code 7058697
_shelx_shelxl_version_number 2018/3
_shelx_space_group_comment
;
The symmetry employed for this shelxl refinement is uniquely defined
by the following loop, which should always be used as a source of
symmetry information in preference to the above space-group names.
They are only intended as comments.
;
_shelx_estimated_absorpt_t_max 0.426
_shelx_estimated_absorpt_t_min 0.238
_olex2_refinement_description
;
1. Fixed Uiso
 At 1.2 times of:
  All C(H) groups, All C(H,H) groups, All N(H) groups
 At 1.5 times of:
  All C(H,H,H) groups, All O(H) groups
2.a Ternary CH refined with riding coordinates:
 N2(H2), N5(H5A)
2.b Secondary CH2 refined with riding coordinates:
 C8(H8A,H8B), C9(H9A,H9B), C10(H10A,H10B), C11(H11A,H11B), C26(H26A,H26B),
 C27(H27A,H27B), C28(H28A,H28B), C29(H29A,H29B)
2.c Aromatic/amide H refined with riding coordinates:
 C2(H2A), C3(H3), C5(H5), C7(H7), C12(H12), C14(H14), C16(H16), C17(H17),
 C20(H20), C21(H21), C23(H23), C25(H25), C30(H30), C32(H32), C34(H34), C35(H35)
2.d Idealised Me refined as rotating group:
 C1S(H1SA,H1SB,H1SC), C2S(H2SA,H2SB,H2SC)
2.e Idealised tetrahedral OH refined as rotating group:
 O1S(H1S), O2S(H2S)
;
_olex2_submission_special_instructions 'No special instructions were received'

loop_
_space_group_symop_operation_xyz
'x, y, z'
'-x, -y, -z'

loop_
_atom_site_label
_atom_site_type_symbol
_atom_site_fract_x
_atom_site_fract_y
_atom_site_fract_z
_atom_site_U_iso_or_equiv
_atom_site_adp_type
_atom_site_occupancy
_atom_site_site_symmetry_order
_atom_site_calc_flag
_atom_site_refinement_flags_posn
Br1 Br -0.31028(2) 0.14356(2) 0.14622(2) 0.02469(7) Uani 1 1 d .
Br2 Br 0.37914(3) -0.05919(2) 0.20096(2) 0.03869(9) Uani 1 1 d .
Br3 Br 0.24284(3) 0.63948(2) 0.69073(2) 0.03552(8) Uani 1 1 d .
Br4 Br 0.91146(3) 0.40992(3) 0.67821(2) 0.04846(10) Uani 1 1 d .
Fe1 Fe 0.29983(3) 0.43425(3) 0.04184(2) 0.01772(9) Uani 1 1 d .
Fe2 Fe 0.23236(3) 0.08517(3) 0.53006(2) 0.02040(9) Uani 1 1 d .
Cl1 Cl 0.24694(7) 0.45939(6) -0.09837(4) 0.03173(17) Uani 1 1 d .
Cl2 Cl 0.17948(7) -0.00062(6) 0.39097(4) 0.03597(18) Uani 1 1 d .
O1 O 0.17187(14) 0.29736(13) 0.03981(11) 0.0227(4) Uani 1 1 d .
O1S O 0.3113(2) 0.30711(19) 0.36199(14) 0.0531(6) Uani 1 1 d .
H1S H 0.314724 0.269298 0.402039 0.080 Uiso 1 1 calc GR
O2 O 0.40163(14) 0.33988(13) 0.02039(10) 0.0185(4) Uani 1 1 d .
O2S O 0.12752(19) 0.15239(17) -0.12342(13) 0.0410(5) Uani 1 1 d .
H2S H 0.152637 0.192610 -0.075759 0.062 Uiso 1 1 calc GR
O3 O 0.11821(14) 0.17383(14) 0.50856(10) 0.0208(4) Uani 1 1 d .
O4 O 0.36385(16) 0.21552(14) 0.52252(12) 0.0270(4) Uani 1 1 d .
N1 N 0.17400(18) 0.51326(16) 0.08454(13) 0.0198(5) Uani 1 1 d .
N2 N 0.41128(18) 0.61102(16) 0.07376(13) 0.0195(5) Uani 1 1 d .
H2 H 0.468076 0.626375 0.034017 0.023 Uiso 1 1 calc R
N3 N 0.39852(18) 0.44765(17) 0.16942(13) 0.0200(5) Uani 1 1 d .
N4 N 0.23218(18) 0.12959(17) 0.65936(13) 0.0207(5) Uani 1 1 d .
N5 N 0.13912(19) -0.07400(17) 0.56852(14) 0.0234(5) Uani 1 1 d .
H5A H 0.052628 -0.102519 0.532174 0.028 Uiso 1 1 calc R
N6 N 0.38254(19) 0.01724(17) 0.57405(13) 0.0226(5) Uani 1 1 d .
C1 C 0.0705(2) 0.2680(2) 0.06839(16) 0.0204(6) Uani 1 1 d .
C1S C 0.1951(3) 0.2606(3) 0.3028(2) 0.0490(9) Uani 1 1 d .
H1SA H 0.128051 0.246193 0.333229 0.073 Uiso 1 1 calc GR
H1SB H 0.193351 0.190615 0.271417 0.073 Uiso 1 1 calc GR
H1SC H 0.183499 0.312887 0.263052 0.073 Uiso 1 1 calc GR
C2 C 0.0135(2) 0.1547(2) 0.06997(17) 0.0241(6) Uani 1 1 d .
H2A H 0.051876 0.102022 0.053225 0.029 Uiso 1 1 calc R
C2S C 0.0076(3) 0.1543(3) -0.1613(2) 0.0592(10) Uani 1 1 d .
H2SA H -0.046482 0.135428 -0.121708 0.089 Uiso 1 1 calc GR
H2SB H -0.026078 0.099898 -0.213253 0.089 Uiso 1 1 calc GR
H2SC H 0.011882 0.228825 -0.175395 0.089 Uiso 1 1 calc GR
C3 C -0.0960(2) 0.1179(2) 0.09500(17) 0.0255(6) Uani 1 1 d .
H3 H -0.133310 0.040745 0.095390 0.031 Uiso 1 1 calc R
C4 C -0.1517(2) 0.1951(2) 0.11979(16) 0.0217(6) Uani 1 1 d .
C5 C -0.0976(2) 0.3071(2) 0.12228(16) 0.0201(6) Uani 1 1 d .
H5 H -0.135917 0.358467 0.141404 0.024 Uiso 1 1 calc R
C6 C 0.0147(2) 0.3460(2) 0.09657(16) 0.0180(6) Uani 1 1 d .
C7 C 0.0688(2) 0.4646(2) 0.10011(16) 0.0208(6) Uani 1 1 d .
H7 H 0.022048 0.510602 0.115402 0.025 Uiso 1 1 calc R
C8 C 0.2162(2) 0.6360(2) 0.09663(18) 0.0233(6) Uani 1 1 d .
H8A H 0.243008 0.665338 0.158019 0.028 Uiso 1 1 calc R
H8B H 0.146903 0.663435 0.071235 0.028 Uiso 1 1 calc R
C9 C 0.3233(2) 0.6760(2) 0.05469(17) 0.0222(6) Uani 1 1 d .
H9A H 0.291254 0.667486 -0.007503 0.027 Uiso 1 1 calc R
H9B H 0.367086 0.755907 0.075651 0.027 Uiso 1 1 calc R
C10 C 0.4899(2) 0.6391(2) 0.16125(16) 0.0243(6) Uani 1 1 d .
H10A H 0.497059 0.715846 0.184722 0.029 Uiso 1 1 calc R
H10B H 0.574429 0.636197 0.160072 0.029 Uiso 1 1 calc R
C11 C 0.4350(2) 0.5585(2) 0.21828(16) 0.0242(6) Uani 1 1 d .
H11A H 0.497490 0.564489 0.271365 0.029 Uiso 1 1 calc R
H11B H 0.361901 0.574522 0.233044 0.029 Uiso 1 1 calc R
C12 C 0.4317(2) 0.3692(2) 0.20166(17) 0.0232(6) Uani 1 1 d .
H12 H 0.471111 0.380740 0.260286 0.028 Uiso 1 1 calc R
C13 C 0.4106(2) 0.2626(2) 0.15093(16) 0.0186(6) Uani 1 1 d .
C14 C 0.4075(2) 0.1691(2) 0.19159(17) 0.0238(6) Uani 1 1 d .
H14 H 0.418575 0.175686 0.251520 0.029 Uiso 1 1 calc R
C15 C 0.3885(2) 0.0681(2) 0.14514(17) 0.0222(6) Uani 1 1 d .
C16 C 0.3780(2) 0.0571(2) 0.05843(17) 0.0225(6) Uani 1 1 d .
H16 H 0.366022 -0.013384 0.027171 0.027 Uiso 1 1 calc R
C17 C 0.3852(2) 0.1492(2) 0.01761(16) 0.0208(6) Uani 1 1 d .
H17 H 0.380367 0.142058 -0.041741 0.025 Uiso 1 1 calc R
C18 C 0.3994(2) 0.2531(2) 0.06224(16) 0.0181(6) Uani 1 1 d .
C19 C 0.1461(2) 0.2762(2) 0.54963(16) 0.0192(6) Uani 1 1 d .
C20 C 0.1193(2) 0.3607(2) 0.50580(16) 0.0210(6) Uani 1 1 d .
H20 H 0.080118 0.343298 0.447012 0.025 Uiso 1 1 calc R
C21 C 0.1484(2) 0.4676(2) 0.54573(17) 0.0231(6) Uani 1 1 d .
H21 H 0.131712 0.523851 0.514390 0.028 Uiso 1 1 calc R
C22 C 0.2022(2) 0.4932(2) 0.63214(17) 0.0222(6) Uani 1 1 d .
C23 C 0.2243(2) 0.4121(2) 0.67807(17) 0.0222(6) Uani 1 1 d .
H23 H 0.257421 0.429815 0.737670 0.027 Uiso 1 1 calc R
C24 C 0.1983(2) 0.3038(2) 0.63780(16) 0.0179(6) Uani 1 1 d .
C25 C 0.2182(2) 0.2197(2) 0.68968(17) 0.0217(6) Uani 1 1 d .
H25 H 0.220844 0.232460 0.748563 0.026 Uiso 1 1 calc R
C26 C 0.2305(2) 0.0394(2) 0.71068(17) 0.0245(6) Uani 1 1 d .
H26A H 0.210942 0.058247 0.765594 0.029 Uiso 1 1 calc R
H26B H 0.312246 0.025920 0.722017 0.029 Uiso 1 1 calc R
C27 C 0.1298(2) -0.0625(2) 0.65832(17) 0.0253(6) Uani 1 1 d .
H27A H 0.137902 -0.129975 0.682566 0.030 Uiso 1 1 calc R
H27B H 0.047026 -0.056076 0.660976 0.030 Uiso 1 1 calc R
C28 C 0.2063(2) -0.1521(2) 0.54720(18) 0.0287(7) Uani 1 1 d .
H28A H 0.192231 -0.168895 0.484761 0.034 Uiso 1 1 calc R
H28B H 0.174384 -0.222780 0.569154 0.034 Uiso 1 1 calc R
C29 C 0.3442(2) -0.1010(2) 0.58613(18) 0.0271(7) Uani 1 1 d .
H29A H 0.361665 -0.106858 0.647476 0.033 Uiso 1 1 calc R
H29B H 0.391675 -0.141227 0.558635 0.033 Uiso 1 1 calc R
C30 C 0.4988(3) 0.0698(2) 0.59365(16) 0.0253(6) Uani 1 1 d .
H30 H 0.553972 0.027987 0.609860 0.030 Uiso 1 1 calc R
C31 C 0.5536(2) 0.1875(2) 0.59324(17) 0.0230(6) Uani 1 1 d .
C32 C 0.6818(2) 0.2360(2) 0.62934(17) 0.0277(7) Uani 1 1 d .
H32 H 0.729406 0.191547 0.653643 0.033 Uiso 1 1 calc R
C33 C 0.7377(2) 0.3464(3) 0.62956(17) 0.0304(7) Uani 1 1 d .
C34 C 0.6705(3) 0.4140(2) 0.59495(18) 0.0322(7) Uani 1 1 d .
H34 H 0.710381 0.491099 0.596359 0.039 Uiso 1 1 calc R
C35 C 0.5462(2) 0.3681(2) 0.55885(18) 0.0294(7) Uani 1 1 d .
H35 H 0.500951 0.413973 0.533873 0.035 Uiso 1 1 calc R
C36 C 0.4834(2) 0.2549(2) 0.55763(17) 0.0242(6) Uani 1 1 d .

loop_
_atom_site_aniso_label
_atom_site_aniso_U_11
_atom_site_aniso_U_22
_atom_site_aniso_U_33
_atom_site_aniso_U_23
_atom_site_aniso_U_13
_atom_site_aniso_U_12
Br1 0.02245(15) 0.02444(15) 0.02625(16) 0.00385(12) 0.00819(12) 0.00403(12)
Br2 0.0653(2) 0.02193(16) 0.02989(18) 0.00912(13) 0.01010(15) 0.01422(15)
Br3 0.0529(2) 0.01836(15) 0.03256(18) 0.00094(13) 0.00471(14) 0.01116(14)
Br4 0.02745(17) 0.0635(2) 0.0422(2) 0.00677(17) 0.00388(14) -0.00185(16)
Fe1 0.01980(19) 0.0165(2) 0.0173(2) 0.00135(16) 0.00500(16) 0.00612(16)
Fe2 0.0238(2) 0.0200(2) 0.0185(2) 0.00434(16) 0.00324(16) 0.00912(16)
Cl1 0.0488(4) 0.0339(4) 0.0179(4) 0.0038(3) 0.0050(3) 0.0230(3)
Cl2 0.0541(5) 0.0374(4) 0.0200(4) -0.0006(3) 0.0010(3) 0.0261(4)
O1 0.0183(9) 0.0171(10) 0.0327(11) -0.0019(8) 0.0089(8) 0.0047(8)
O1S 0.0601(15) 0.0543(16) 0.0377(15) 0.0200(12) 0.0062(12) 0.0066(12)
O2 0.0219(9) 0.0192(10) 0.0184(10) 0.0050(8) 0.0090(8) 0.0089(8)
O2S 0.0524(14) 0.0341(13) 0.0333(13) -0.0079(10) 0.0024(10) 0.0170(11)
O3 0.0242(10) 0.0182(10) 0.0186(10) 0.0003(8) 0.0001(8) 0.0083(8)
O4 0.0231(11) 0.0281(11) 0.0327(12) 0.0135(9) 0.0070(9) 0.0097(8)
N1 0.0211(12) 0.0152(12) 0.0238(13) 0.0016(9) 0.0064(10) 0.0062(9)
N2 0.0224(12) 0.0182(12) 0.0192(13) 0.0032(9) 0.0096(10) 0.0046(10)
N3 0.0236(12) 0.0196(12) 0.0178(12) 0.0012(10) 0.0075(10) 0.0069(10)
N4 0.0238(12) 0.0182(12) 0.0192(13) 0.0048(10) 0.0023(10) 0.0064(10)
N5 0.0226(12) 0.0210(13) 0.0236(13) 0.0039(10) -0.0014(10) 0.0066(10)
N6 0.0252(13) 0.0233(13) 0.0229(13) 0.0046(10) 0.0069(10) 0.0119(10)
C1 0.0205(14) 0.0207(15) 0.0188(15) 0.0009(12) 0.0026(12) 0.0062(12)
C1S 0.053(2) 0.055(2) 0.042(2) 0.0152(18) 0.0153(18) 0.0171(18)
C2 0.0252(15) 0.0193(15) 0.0297(17) 0.0002(12) 0.0083(13) 0.0096(12)
C2S 0.052(2) 0.076(3) 0.041(2) -0.0054(19) -0.0040(18) 0.021(2)
C3 0.0236(15) 0.0189(15) 0.0314(17) 0.0029(12) 0.0035(13) 0.0050(12)
C4 0.0167(14) 0.0259(16) 0.0206(15) 0.0050(12) 0.0045(11) 0.0029(12)
C5 0.0231(14) 0.0209(15) 0.0185(15) 0.0018(11) 0.0039(11) 0.0108(12)
C6 0.0186(14) 0.0196(14) 0.0162(14) 0.0051(11) 0.0017(11) 0.0073(11)
C7 0.0227(15) 0.0204(15) 0.0219(15) 0.0008(12) 0.0029(12) 0.0127(12)
C8 0.0261(15) 0.0165(14) 0.0306(17) 0.0034(12) 0.0092(13) 0.0097(12)
C9 0.0278(15) 0.0168(14) 0.0235(16) 0.0031(12) 0.0069(12) 0.0085(12)
C10 0.0246(15) 0.0193(15) 0.0256(16) -0.0024(12) 0.0035(12) 0.0049(12)
C11 0.0314(16) 0.0226(15) 0.0178(15) -0.0014(12) 0.0020(12) 0.0108(12)
C12 0.0281(15) 0.0260(16) 0.0173(15) 0.0046(12) 0.0079(12) 0.0088(13)
C13 0.0190(14) 0.0207(15) 0.0161(15) 0.0015(11) 0.0032(11) 0.0071(11)
C14 0.0306(16) 0.0262(16) 0.0155(15) 0.0044(12) 0.0055(12) 0.0100(13)
C15 0.0255(15) 0.0195(15) 0.0239(16) 0.0084(12) 0.0071(12) 0.0082(12)
C16 0.0219(14) 0.0171(15) 0.0258(16) -0.0014(12) 0.0026(12) 0.0050(11)
C17 0.0205(14) 0.0262(16) 0.0154(15) 0.0014(12) 0.0031(11) 0.0082(12)
C18 0.0124(13) 0.0221(15) 0.0203(15) 0.0040(12) 0.0037(11) 0.0061(11)
C19 0.0179(14) 0.0201(15) 0.0203(15) 0.0032(12) 0.0064(11) 0.0057(11)
C20 0.0246(14) 0.0236(15) 0.0138(14) 0.0037(12) 0.0003(11) 0.0086(12)
C21 0.0237(15) 0.0261(16) 0.0228(16) 0.0103(13) 0.0064(12) 0.0102(12)
C22 0.0264(15) 0.0170(14) 0.0238(16) 0.0005(12) 0.0087(12) 0.0063(12)
C23 0.0239(14) 0.0259(16) 0.0165(15) 0.0039(12) 0.0029(12) 0.0081(12)
C24 0.0176(13) 0.0214(15) 0.0150(14) 0.0043(12) 0.0022(11) 0.0071(11)
C25 0.0226(14) 0.0231(15) 0.0153(15) 0.0017(12) 0.0013(11) 0.0031(12)
C26 0.0302(15) 0.0253(16) 0.0204(15) 0.0106(12) 0.0044(12) 0.0116(13)
C27 0.0229(15) 0.0229(15) 0.0292(17) 0.0095(13) 0.0051(12) 0.0046(12)
C28 0.0363(17) 0.0206(16) 0.0276(17) 0.0033(13) 0.0002(13) 0.0110(13)
C29 0.0341(17) 0.0257(16) 0.0266(17) 0.0074(13) 0.0077(13) 0.0154(13)
C30 0.0306(17) 0.0329(17) 0.0186(15) 0.0055(13) 0.0067(12) 0.0182(14)
C31 0.0243(15) 0.0270(16) 0.0210(15) 0.0040(12) 0.0096(12) 0.0102(12)
C32 0.0285(16) 0.0392(19) 0.0202(16) 0.0063(13) 0.0098(13) 0.0147(14)
C33 0.0223(15) 0.043(2) 0.0206(16) 0.0011(14) 0.0069(13) 0.0021(14)
C34 0.0328(17) 0.0343(18) 0.0283(17) 0.0071(14) 0.0154(14) 0.0022(14)
C35 0.0325(17) 0.0308(17) 0.0300(18) 0.0131(14) 0.0132(14) 0.0112(14)
C36 0.0271(16) 0.0309(17) 0.0193(15) 0.0062(12) 0.0114(12) 0.0114(13)

loop_
_atom_type_symbol
_atom_type_description
_atom_type_scat_dispersion_real
_atom_type_scat_dispersion_imag
_atom_type_scat_source
C C 0.0033 0.0016 'International Tables Vol C Tables 4.2.6.8 and 6.1.1.4'
H H 0.0000 0.0000 'International Tables Vol C Tables 4.2.6.8 and 6.1.1.4'
N N 0.0061 0.0033 'International Tables Vol C Tables 4.2.6.8 and 6.1.1.4'
O O 0.0106 0.0060 'International Tables Vol C Tables 4.2.6.8 and 6.1.1.4'
Fe Fe 0.3463 0.8444 'International Tables Vol C Tables 4.2.6.8 and 6.1.1.4'
Cl Cl 0.1484 0.1585 'International Tables Vol C Tables 4.2.6.8 and 6.1.1.4'
Br Br -0.2901 2.4595 'International Tables Vol C Tables 4.2.6.8 and 6.1.1.4'

loop_
_geom_angle_atom_site_label_1
_geom_angle_atom_site_label_2
_geom_angle_atom_site_label_3
_geom_angle
O1 Fe1 Cl1 99.55(6)
O1 Fe1 O2 85.68(7)
O1 Fe1 N1 84.77(7)
O1 Fe1 N2 160.15(7)
O1 Fe1 N3 97.02(8)
O2 Fe1 Cl1 94.33(5)
O2 Fe1 N1 167.33(7)
O2 Fe1 N2 111.54(7)
O2 Fe1 N3 82.48(7)
N1 Fe1 Cl1 95.45(6)
N1 Fe1 N2 76.66(7)
N2 Fe1 Cl1 89.25(6)
N3 Fe1 Cl1 162.84(6)
N3 Fe1 N1 90.45(8)
N3 Fe1 N2 76.42(8)
O3 Fe2 Cl2 93.82(5)
O3 Fe2 N4 83.28(7)
O3 Fe2 N5 110.42(7)
O3 Fe2 N6 167.78(8)
O4 Fe2 Cl2 99.40(6)
O4 Fe2 O3 87.46(7)
O4 Fe2 N4 96.75(8)
O4 Fe2 N5 159.48(7)
O4 Fe2 N6 84.57(8)
N4 Fe2 Cl2 163.46(6)
N4 Fe2 N5 76.25(8)
N4 Fe2 N6 88.46(8)
N5 Fe2 Cl2 89.66(6)
N6 Fe2 Cl2 96.61(6)
N6 Fe2 N5 76.07(8)
C1 O1 Fe1 136.03(15)
C1S O1S H1S 109.5
C18 O2 Fe1 119.40(14)
C2S O2S H2S 109.5
C19 O3 Fe2 121.42(14)
C36 O4 Fe2 134.35(16)
C7 N1 Fe1 126.85(17)
C7 N1 C8 117.6(2)
C8 N1 Fe1 115.53(14)
Fe1 N2 H2 107.4
C9 N2 Fe1 106.60(14)
C9 N2 H2 107.4
C10 N2 Fe1 112.75(15)
C10 N2 H2 107.4
C10 N2 C9 114.8(2)
C11 N3 Fe1 114.50(15)
C12 N3 Fe1 124.58(18)
C12 N3 C11 120.8(2)
C25 N4 Fe2 125.01(17)
C25 N4 C26 120.3(2)
C26 N4 Fe2 114.10(16)
Fe2 N5 H5A 107.6
C27 N5 Fe2 112.96(15)
C27 N5 H5A 107.6
C28 N5 Fe2 106.26(15)
C28 N5 H5A 107.6
C28 N5 C27 114.4(2)
C29 N6 Fe2 115.71(15)
C30 N6 Fe2 126.86(18)
C30 N6 C29 117.4(2)
O1 C1 C2 118.9(2)
O1 C1 C6 122.6(2)
C2 C1 C6 118.5(2)
O1S C1S H1SA 109.5
O1S C1S H1SB 109.5
O1S C1S H1SC 109.5
H1SA C1S H1SB 109.5
H1SA C1S H1SC 109.5
H1SB C1S H1SC 109.5
C1 C2 H2A 119.1
C3 C2 C1 121.8(2)
C3 C2 H2A 119.1
O2S C2S H2SA 109.5
O2S C2S H2SB 109.5
O2S C2S H2SC 109.5
H2SA C2S H2SB 109.5
H2SA C2S H2SC 109.5
H2SB C2S H2SC 109.5
C2 C3 H3 120.5
C2 C3 C4 119.0(2)
C4 C3 H3 120.5
C3 C4 Br1 119.11(19)
C5 C4 Br1 119.33(19)
C5 C4 C3 121.5(2)
C4 C5 H5 120.0
C4 C5 C6 120.1(2)
C6 C5 H5 120.0
C1 C6 C7 122.5(2)
C5 C6 C1 119.1(2)
C5 C6 C7 118.5(2)
N1 C7 C6 126.0(2)
N1 C7 H7 117.0
C6 C7 H7 117.0
N1 C8 H8A 109.8
N1 C8 H8B 109.8
N1 C8 C9 109.19(19)
H8A C8 H8B 108.3
C9 C8 H8A 109.8
C9 C8 H8B 109.8
N2 C9 C8 110.2(2)
N2 C9 H9A 109.6
N2 C9 H9B 109.6
C8 C9 H9A 109.6
C8 C9 H9B 109.6
H9A C9 H9B 108.1
N2 C10 H10A 109.4
N2 C10 H10B 109.4
N2 C10 C11 111.1(2)
H10A C10 H10B 108.0
C11 C10 H10A 109.4
C11 C10 H10B 109.4
N3 C11 C10 105.8(2)
N3 C11 H11A 110.6
N3 C11 H11B 110.6
C10 C11 H11A 110.6
C10 C11 H11B 110.6
H11A C11 H11B 108.7
N3 C12 H12 119.1
N3 C12 C13 121.7(2)
C13 C12 H12 119.1
C14 C13 C12 119.1(2)
C14 C13 C18 119.6(2)
C18 C13 C12 121.2(2)
C13 C14 H14 120.0
C15 C14 C13 120.1(2)
C15 C14 H14 120.0
C14 C15 Br2 119.5(2)
C14 C15 C16 121.2(2)
C16 C15 Br2 119.22(19)
C15 C16 H16 120.3
C17 C16 C15 119.5(2)
C17 C16 H16 120.3
C16 C17 H17 119.5
C16 C17 C18 121.0(2)
C18 C17 H17 119.5
O2 C18 C13 121.9(2)
O2 C18 C17 119.6(2)
C17 C18 C13 118.5(2)
O3 C19 C20 120.0(2)
O3 C19 C24 122.4(2)
C20 C19 C24 117.5(2)
C19 C20 H20 119.2
C21 C20 C19 121.7(2)
C21 C20 H20 119.2
C20 C21 H21 120.2
C20 C21 C22 119.7(2)
C22 C21 H21 120.2
C21 C22 Br3 121.38(19)
C23 C22 Br3 118.1(2)
C23 C22 C21 120.5(2)
C22 C23 H23 119.8
C22 C23 C24 120.3(2)
C24 C23 H23 119.8
C19 C24 C25 121.4(2)
C23 C24 C19 120.2(2)
C23 C24 C25 118.3(2)
N4 C25 C24 122.5(2)
N4 C25 H25 118.7
C24 C25 H25 118.7
N4 C26 H26A 110.6
N4 C26 H26B 110.6
N4 C26 C27 105.6(2)
H26A C26 H26B 108.7
C27 C26 H26A 110.6
C27 C26 H26B 110.6
N5 C27 C26 111.1(2)
N5 C27 H27A 109.4
N5 C27 H27B 109.4
C26 C27 H27A 109.4
C26 C27 H27B 109.4
H27A C27 H27B 108.0
N5 C28 H28A 109.7
N5 C28 H28B 109.7
N5 C28 C29 109.8(2)
H28A C28 H28B 108.2
C29 C28 H28A 109.7
C29 C28 H28B 109.7
N6 C29 C28 109.0(2)
N6 C29 H29A 109.9
N6 C29 H29B 109.9
C28 C29 H29A 109.9
C28 C29 H29B 109.9
H29A C29 H29B 108.3
N6 C30 H30 117.3
N6 C30 C31 125.4(2)
C31 C30 H30 117.3
C32 C31 C30 118.3(2)
C32 C31 C36 119.3(2)
C36 C31 C30 122.5(2)
C31 C32 H32 119.8
C33 C32 C31 120.3(3)
C33 C32 H32 119.8
C32 C33 Br4 119.6(2)
C32 C33 C34 121.3(3)
C34 C33 Br4 119.1(2)
C33 C34 H34 120.4
C35 C34 C33 119.2(3)
C35 C34 H34 120.4
C34 C35 H35 119.0
C34 C35 C36 121.9(3)
C36 C35 H35 119.0
O4 C36 C31 122.7(2)
O4 C36 C35 119.3(2)
C35 C36 C31 118.0(2)

loop_
_geom_bond_atom_site_label_1
_geom_bond_atom_site_label_2
_geom_bond_distance
Br1 C4 1.906(2)
Br2 C15 1.901(2)
Br3 C22 1.898(3)
Br4 C33 1.907(3)
Fe1 Cl1 2.3103(7)
Fe1 O1 1.9234(16)
Fe1 O2 1.9564(16)
Fe1 N1 2.1700(19)
Fe1 N2 2.201(2)
Fe1 N3 2.125(2)
Fe2 Cl2 2.3096(8)
Fe2 O3 1.9606(16)
Fe2 O4 1.9291(17)
Fe2 N4 2.131(2)
Fe2 N5 2.202(2)
Fe2 N6 2.171(2)
O1 C1 1.310(3)
O1S H1S 0.8400
O1S C1S 1.419(4)
O2 C18 1.336(3)
O2S H2S 0.8400
O2S C2S 1.405(3)
O3 C19 1.330(3)
O4 C36 1.313(3)
N1 C7 1.279(3)
N1 C8 1.475(3)
N2 H2 1.0000
N2 C9 1.482(3)
N2 C10 1.480(3)
N3 C11 1.459(3)
N3 C12 1.277(3)
N4 C25 1.272(3)
N4 C26 1.466(3)
N5 H5A 1.0000
N5 C27 1.483(3)
N5 C28 1.480(3)
N6 C29 1.477(3)
N6 C30 1.277(3)
C1 C2 1.403(3)
C1 C6 1.418(3)
C1S H1SA 0.9800
C1S H1SB 0.9800
C1S H1SC 0.9800
C2 H2A 0.9500
C2 C3 1.370(3)
C2S H2SA 0.9800
C2S H2SB 0.9800
C2S H2SC 0.9800
C3 H3 0.9500
C3 C4 1.389(3)
C4 C5 1.371(3)
C5 H5 0.9500
C5 C6 1.407(3)
C6 C7 1.445(3)
C7 H7 0.9500
C8 H8A 0.9900
C8 H8B 0.9900
C8 C9 1.511(3)
C9 H9A 0.9900
C9 H9B 0.9900
C10 H10A 0.9900
C10 H10B 0.9900
C10 C11 1.523(4)
C11 H11A 0.9900
C11 H11B 0.9900
C12 H12 0.9500
C12 C13 1.455(3)
C13 C14 1.397(3)
C13 C18 1.413(3)
C14 H14 0.9500
C14 C15 1.369(3)
C15 C16 1.382(4)
C16 H16 0.9500
C16 C17 1.379(3)
C17 H17 0.9500
C17 C18 1.400(3)
C19 C20 1.404(3)
C19 C24 1.411(3)
C20 H20 0.9500
C20 C21 1.371(3)
C21 H21 0.9500
C21 C22 1.388(4)
C22 C23 1.369(3)
C23 H23 0.9500
C23 C24 1.395(3)
C24 C25 1.451(3)
C25 H25 0.9500
C26 H26A 0.9900
C26 H26B 0.9900
C26 C27 1.522(4)
C27 H27A 0.9900
C27 H27B 0.9900
C28 H28A 0.9900
C28 H28B 0.9900
C28 C29 1.515(4)
C29 H29A 0.9900
C29 H29B 0.9900
C30 H30 0.9500
C30 C31 1.446(4)
C31 C32 1.409(4)
C31 C36 1.418(4)
C32 H32 0.9500
C32 C33 1.362(4)
C33 C34 1.392(4)
C34 H34 0.9500
C34 C35 1.368(4)
C35 H35 0.9500
C35 C36 1.406(4)

loop_
_geom_hbond_atom_site_label_D
_geom_hbond_atom_site_label_H
_geom_hbond_atom_site_label_A
_geom_hbond_distance_DH
_geom_hbond_distance_HA
_geom_hbond_distance_DA
_geom_hbond_angle_DHA
_geom_hbond_site_symmetry_A
_geom_hbond_publ_flag
O1S H1S O4 0.84 2.15 2.963(3) 163.6 . yes
O2S H2S O1 0.84 2.14 2.967(3) 166.2 . yes
N2 H2 O2 1.00 1.86 2.844(2) 168.6 2_665 yes
N5 H5A O3 1.00 1.87 2.846(3) 163.8 2_556 yes

loop_
_geom_torsion_atom_site_label_1
_geom_torsion_atom_site_label_2
_geom_torsion_atom_site_label_3
_geom_torsion_atom_site_label_4
_geom_torsion
Br1 C4 C5 C6 -175.01(18)
Br2 C15 C16 C17 -179.78(18)
Br3 C22 C23 C24 -178.74(18)
Br4 C33 C34 C35 179.0(2)
Fe1 O1 C1 C2 -166.52(18)
Fe1 O1 C1 C6 14.6(4)
Fe1 O2 C18 C13 -47.1(3)
Fe1 O2 C18 C17 132.64(19)
Fe1 N1 C7 C6 3.4(4)
Fe1 N1 C8 C9 14.3(3)
Fe1 N2 C9 C8 51.2(2)
Fe1 N2 C10 C11 -25.4(2)
Fe1 N3 C11 C10 -46.1(2)
Fe1 N3 C12 C13 3.8(3)
Fe2 O3 C19 C20 138.69(18)
Fe2 O3 C19 C24 -43.8(3)
Fe2 O4 C36 C31 20.6(4)
Fe2 O4 C36 C35 -160.80(19)
Fe2 N4 C25 C24 1.0(3)
Fe2 N4 C26 C27 -47.1(2)
Fe2 N5 C27 C26 -24.5(2)
Fe2 N5 C28 C29 52.9(2)
Fe2 N6 C29 C28 11.3(3)
Fe2 N6 C30 C31 2.4(4)
O1 C1 C2 C3 -176.6(2)
O1 C1 C6 C5 176.8(2)
O1 C1 C6 C7 -3.3(4)
O3 C19 C20 C21 -179.0(2)
O3 C19 C24 C23 -179.1(2)
O3 C19 C24 C25 -3.5(4)
N1 C8 C9 N2 -43.5(3)
N2 C10 C11 N3 45.1(3)
N3 C12 C13 C14 -158.0(2)
N3 C12 C13 C18 25.1(4)
N4 C26 C27 N5 45.1(3)
N5 C28 C29 N6 -42.6(3)
N6 C30 C31 C32 170.0(2)
N6 C30 C31 C36 -10.3(4)
C1 C2 C3 C4 -0.3(4)
C1 C6 C7 N1 -4.9(4)
C2 C1 C6 C5 -2.1(4)
C2 C1 C6 C7 177.8(2)
C2 C3 C4 Br1 175.2(2)
C2 C3 C4 C5 -2.1(4)
C3 C4 C5 C6 2.3(4)
C4 C5 C6 C1 -0.1(4)
C4 C5 C6 C7 180.0(2)
C5 C6 C7 N1 175.0(2)
C6 C1 C2 C3 2.3(4)
C7 N1 C8 C9 -165.8(2)
C8 N1 C7 C6 -176.5(2)
C9 N2 C10 C11 96.9(2)
C10 N2 C9 C8 -74.4(3)
C11 N3 C12 C13 -171.8(2)
C12 N3 C11 C10 129.9(2)
C12 C13 C14 C15 -179.6(2)
C12 C13 C18 O2 -3.2(3)
C12 C13 C18 C17 177.0(2)
C13 C14 C15 Br2 -177.98(18)
C13 C14 C15 C16 3.1(4)
C14 C13 C18 O2 179.9(2)
C14 C13 C18 C17 0.1(3)
C14 C15 C16 C17 -0.9(4)
C15 C16 C17 C18 -1.8(4)
C16 C17 C18 O2 -177.6(2)
C16 C17 C18 C13 2.1(3)
C18 C13 C14 C15 -2.7(4)
C19 C20 C21 C22 -2.0(4)
C19 C24 C25 N4 25.0(4)
C20 C19 C24 C23 -1.5(3)
C20 C19 C24 C25 174.1(2)
C20 C21 C22 Br3 -179.43(18)
C20 C21 C22 C23 -1.3(4)
C21 C22 C23 C24 3.0(4)
C22 C23 C24 C19 -1.6(4)
C22 C23 C24 C25 -177.4(2)
C23 C24 C25 N4 -159.3(2)
C24 C19 C20 C21 3.3(3)
C25 N4 C26 C27 124.3(2)
C26 N4 C25 C24 -169.5(2)
C27 N5 C28 C29 -72.4(3)
C28 N5 C27 C26 97.3(2)
C29 N6 C30 C31 -174.4(2)
C30 N6 C29 C28 -171.5(2)
C30 C31 C32 C33 179.3(2)
C30 C31 C36 O4 0.0(4)
C30 C31 C36 C35 -178.6(2)
C31 C32 C33 Br4 -179.65(19)
C31 C32 C33 C34 0.4(4)
C32 C31 C36 O4 179.6(2)
C32 C31 C36 C35 1.0(4)
C32 C33 C34 C35 -1.0(4)
C33 C34 C35 C36 1.7(4)
C34 C35 C36 O4 179.6(2)
C34 C35 C36 C31 -1.7(4)
C36 C31 C32 C33 -0.4(4)
